data_4101429
loop_
_publ_author_name
'Haga, Ryuta'
'Saito, Masaichi'
'Yoshioka, Michikazu'

_publ_section_title
;
 Reversible redox behavior between stannole dianion and
 bistannole-1,2-dianion.
;
_journal_issue 15
_journal_name_full 'Journal of the American Chemical Society'
_journal_page_first 4934
_journal_page_last 4935
_journal_paper_doi 10.1021/ja057228c
_journal_volume 128
_journal_year 2006
_chemical_formula_sum 'C86 H94 Li2 O10 Sn2'
_chemical_formula_weight 1538.91
_chemical_name_systematic
; 
 ? 
;
_space_group_IT_number 15
_symmetry_cell_setting monoclinic
_symmetry_space_group_name_Hall '-C 2yc'
_symmetry_space_group_name_H-M 'C 1 2/c 1'
_atom_sites_solution_hydrogens geom
_atom_sites_solution_primary direct
_atom_sites_solution_secondary difmap
_audit_creation_method SHELXL-97
_cell_angle_alpha 90.00
_cell_angle_beta 130.960(3)
_cell_angle_gamma 90.00
_cell_formula_units_Z 4
_cell_length_a 35.223(3)
_cell_length_b 11.1137(9)
_cell_length_c 25.776(2)
_cell_measurement_reflns_used 6896
_cell_measurement_temperature 153
_cell_measurement_theta_max 27.97
_cell_measurement_theta_min 2.49
_cell_volume 7619.8(11)
_computing_cell_refinement 'Bruker SMART'
_computing_data_collection 'Bruker SMART'
_computing_data_reduction 'Bruker SAINT'
_computing_molecular_graphics 'Bruker SHELXTL'
_computing_publication_material 'Bruker SHELXTL'
_computing_structure_refinement 'SHELXL-97 (Sheldrick, 1997)'
_computing_structure_solution 'SHELXS-97 (Sheldrick, 1990)'
_diffrn_ambient_temperature 153
_diffrn_measured_fraction_theta_full 0.818
_diffrn_measured_fraction_theta_max 0.818
_diffrn_measurement_device_type 'CCD area detector'
_diffrn_measurement_method 'phi and omega scans'
_diffrn_radiation_monochromator graphite
_diffrn_radiation_source 'fine-focus sealed tube'
_diffrn_radiation_type MoK\a
_diffrn_radiation_wavelength 0.71073
_diffrn_reflns_av_R_equivalents 0.0439
_diffrn_reflns_av_sigmaI/netI 0.0703
_diffrn_reflns_limit_h_max 46
_diffrn_reflns_limit_h_min -44
_diffrn_reflns_limit_k_max 11
_diffrn_reflns_limit_k_min -14
_diffrn_reflns_limit_l_max 33
_diffrn_reflns_limit_l_min -33
_diffrn_reflns_number 16366
_diffrn_reflns_theta_full 28.00
_diffrn_reflns_theta_max 28.00
_diffrn_reflns_theta_min 1.53
_exptl_absorpt_coefficient_mu 0.714
_exptl_absorpt_correction_T_max 0.931
_exptl_absorpt_correction_T_min 0.918
_exptl_absorpt_correction_type empirical
_exptl_absorpt_process_details
;
SADABS; Sheldrick 1996
;
_exptl_crystal_colour black
_exptl_crystal_density_diffrn 1.342
_exptl_crystal_density_method 'not measured'
_exptl_crystal_description cube
_exptl_crystal_F_000 3184.0
_exptl_crystal_size_max 0.15
_exptl_crystal_size_mid 0.10
_exptl_crystal_size_min 0.10
_refine_diff_density_max 0.986
_refine_diff_density_min -0.510
_refine_diff_density_rms 0.088
_refine_ls_extinction_method none
_refine_ls_goodness_of_fit_ref 0.945
_refine_ls_hydrogen_treatment constr
_refine_ls_matrix_type full
_refine_ls_number_parameters 451
_refine_ls_number_reflns 7523
_refine_ls_number_restraints 0
_refine_ls_restrained_S_all 0.945
_refine_ls_R_factor_all 0.0545
_refine_ls_R_factor_gt 0.0380
_refine_ls_shift/su_max 0.002
_refine_ls_shift/su_mean 0.000
_refine_ls_structure_factor_coef Fsqd
_refine_ls_weighting_details 'calc w=1/[\s^2^(Fo^2^)+(0.0566P)^2^+0.0000P] where P=(Fo^2^+2Fc^2^)/3'
_refine_ls_weighting_scheme calc
_refine_ls_wR_factor_gt 0.0907
_refine_ls_wR_factor_ref 0.1089
_reflns_number_gt 5593
_reflns_number_total 9194
_reflns_threshold_expression >2sigma(I)
_cod_data_source_file ja057228csi20051031_060155.cif
_cod_data_source_block global
_cod_depositor_comments
;
The following automatic conversions were performed:
'_symmetry_cell_setting' value 'Monoclinic' changed to 'monoclinic'
according to '/home/saulius/struct/CIF-dictionaries/cif_core.dic'
dictionary named 'cif_core.dic' version 2.4.1 from 2010-06-29.

Automatic conversion script
Id: cif_fix_enum 1527 2010-12-29 10:47:43Z saulius 
;
_cod_original_sg_symbol_H-M 'C 2/c'
_cod_database_code 4101429

loop_
_symmetry_equiv_pos_as_xyz
'x, y, z'
'-x, y, -z+1/2'
'x+1/2, y+1/2, z'
'-x+1/2, y+1/2, -z+1/2'
'-x, -y, -z'
'x, -y, z-1/2'
'-x+1/2, -y+1/2, -z'
'x+1/2, -y+1/2, z-1/2'

loop_
_atom_site_label
_atom_site_type_symbol
_atom_site_fract_x
_atom_site_fract_y
_atom_site_fract_z
_atom_site_U_iso_or_equiv
_atom_site_adp_type
_atom_site_occupancy
_atom_site_symmetry_multiplicity
_atom_site_calc_flag
_atom_site_refinement_flags
Li1 Li 0.1546(3) 0.9850(6) 0.2189(4) 0.0436(14) Uani 1 1 d .
O5 O 0.18467(13) 1.0015(3) 0.17983(18) 0.0588(8) Uani 1 1 d .
O2 O 0.14631(10) 1.1416(2) 0.25277(14) 0.0455(6) Uani 1 1 d .
Sn1 Sn 0.054569(8) 0.730763(17) 0.301454(11) 0.02439(8) Uani 1 1 d .
C23 C 0.06559(12) 0.7564(3) 0.43635(16) 0.0271(6) Uani 1 1 d .
C1 C 0.07595(10) 0.5429(3) 0.30925(15) 0.0257(6) Uani 1 1 d .
C12 C 0.08070(16) 0.2690(3) 0.3511(2) 0.0375(8) Uani 1 1 d .
H12 H 0.0475 0.2834 0.3119 0.045 Uiso 1 1 calc R
O4 O 0.14521(10) 0.8005(2) 0.22538(15) 0.0437(6) Uani 1 1 d .
C2 C 0.09324(10) 0.4916(2) 0.36925(15) 0.0251(6) Uani 1 1 d .
C4 C 0.07179(11) 0.6767(3) 0.39636(15) 0.0253(6) Uani 1 1 d .
C24 C 0.04623(14) 0.7168(3) 0.46652(18) 0.0349(7) Uani 1 1 d .
H24 H 0.0381 0.6361 0.4636 0.042 Uiso 1 1 calc R
O1 O 0.07784(10) 0.9835(2) 0.15565(13) 0.0378(5) Uani 1 1 d .
C7 C 0.04571(14) 0.4455(3) 0.14506(19) 0.0380(8) Uani 1 1 d .
H7 H 0.0175 0.4381 0.0987 0.046 Uiso 1 1 calc R
C28 C 0.07653(12) 0.8790(3) 0.44141(17) 0.0344(7) Uani 1 1 d .
H28 H 0.0890 0.9081 0.4213 0.041 Uiso 1 1 calc R
C5 C 0.08165(11) 0.4909(2) 0.26188(16) 0.0263(6) Uani 1 1 d .
C3 C 0.09123(11) 0.5618(3) 0.41588(15) 0.0257(6) Uani 1 1 d .
C11 C 0.11307(12) 0.3657(3) 0.38884(17) 0.0297(6) Uani 1 1 d .
C35 C 0.09216(15) 0.7759(3) 0.1783(2) 0.0408(8) Uani 1 1 d .
H35A H 0.0855 0.7054 0.1934 0.049 Uiso 1 1 calc R
H35B H 0.0807 0.7595 0.1330 0.049 Uiso 1 1 calc R
C29 C 0.06156(15) 1.0964(3) 0.1622(2) 0.0439(9) Uani 1 1 d .
H29A H 0.0287 1.0868 0.1486 0.053 Uiso 1 1 calc R
H29B H 0.0587 1.1553 0.1320 0.053 Uiso 1 1 calc R
C6 C 0.04012(12) 0.4812(3) 0.19136(17) 0.0314(7) Uani 1 1 d .
H6 H 0.0082 0.4991 0.1753 0.038 Uiso 1 1 calc R
C10 C 0.12905(12) 0.4635(3) 0.28342(17) 0.0320(7) Uani 1 1 d .
H10 H 0.1574 0.4679 0.3299 0.038 Uiso 1 1 calc R
C15 C 0.18013(17) 0.2240(3) 0.4659(3) 0.0477(10) Uani 1 1 d .
H15 H 0.2136 0.2095 0.5041 0.057 Uiso 1 1 calc R
C18 C 0.09153(14) 0.3999(3) 0.48514(18) 0.0364(7) Uani 1 1 d .
H18 H 0.0666 0.3594 0.4445 0.044 Uiso 1 1 calc R
C17 C 0.11114(12) 0.5073(3) 0.48257(16) 0.0295(6) Uani 1 1 d .
C26 C 0.05032(14) 0.9177(4) 0.50572(19) 0.0474(10) Uani 1 1 d .
H26 H 0.0454 0.9708 0.5287 0.057 Uiso 1 1 calc R
C13 C 0.09774(19) 0.1511(3) 0.3716(2) 0.0521(11) Uani 1 1 d .
H13 H 0.0757 0.0872 0.3467 0.063 Uiso 1 1 calc R
C9 C 0.13439(13) 0.4299(3) 0.23679(19) 0.0366(7) Uani 1 1 d .
H9 H 0.1662 0.4132 0.2523 0.044 Uiso 1 1 calc R
C22 C 0.14962(13) 0.5629(3) 0.54497(18) 0.0376(7) Uani 1 1 d .
H22 H 0.1640 0.6332 0.5451 0.045 Uiso 1 1 calc R
C20 C 0.14615(16) 0.4101(4) 0.6080(2) 0.0508(10) Uani 1 1 d .
H20 H 0.1575 0.3783 0.6494 0.061 Uiso 1 1 calc R
C30 C 0.09787(16) 1.1401(3) 0.2343(2) 0.0475(9) Uani 1 1 d .
H30A H 0.0888 1.2203 0.2378 0.057 Uiso 1 1 calc R
H30B H 0.0983 1.0868 0.2644 0.057 Uiso 1 1 calc R
C16 C 0.16298(14) 0.3409(3) 0.44578(19) 0.0373(7) Uani 1 1 d .
H16 H 0.1852 0.4044 0.4708 0.045 Uiso 1 1 calc R
C36 C 0.06423(13) 0.8815(3) 0.17476(18) 0.0370(7) Uani 1 1 d .
H36A H 0.0283 0.8676 0.1409 0.044 Uiso 1 1 calc R
H36B H 0.0735 0.8951 0.2190 0.044 Uiso 1 1 calc R
C8 C 0.09280(15) 0.4208(3) 0.1671(2) 0.0409(8) Uani 1 1 d .
H8 H 0.0966 0.3987 0.1359 0.049 Uiso 1 1 calc R
C14 C 0.14764(18) 0.1287(3) 0.4292(2) 0.0534(11) Uani 1 1 d .
H14 H 0.1590 0.0500 0.4429 0.064 Uiso 1 1 calc R
C25 C 0.03888(15) 0.7971(4) 0.50096(19) 0.0426(8) Uani 1 1 d .
H25 H 0.0261 0.7691 0.5209 0.051 Uiso 1 1 calc R
C27 C 0.06923(14) 0.9581(3) 0.4759(2) 0.0432(9) Uani 1 1 d .
H27 H 0.0771 1.0391 0.4789 0.052 Uiso 1 1 calc R
C31 C 0.1878(2) 1.1562(4) 0.3242(2) 0.0669(14) Uani 1 1 d .
H31A H 0.1786 1.2098 0.3440 0.080 Uiso 1 1 calc R
H31B H 0.2158 1.1919 0.3307 0.080 Uiso 1 1 calc R
C19 C 0.10830(16) 0.3533(3) 0.5464(2) 0.0470(9) Uani 1 1 d .
H19 H 0.0941 0.2828 0.5465 0.056 Uiso 1 1 calc R
O3 O 0.21155(10) 0.9635(2) 0.32274(15) 0.0517(7) Uani 1 1 d .
C42 C 0.20528(13) 0.7980(3) 0.4786(2) 0.0380(8) Uani 1 1 d .
H42 H 0.1754 0.8303 0.4645 0.046 Uiso 1 1 calc R
C43 C 0.20604(13) 0.6823(3) 0.45792(18) 0.0362(7) Uani 1 1 d .
H43 H 0.1766 0.6372 0.4297 0.043 Uiso 1 1 calc R
C34 C 0.16965(17) 0.7769(3) 0.2973(2) 0.0471(10) Uani 1 1 d .
H34A H 0.1745 0.6911 0.3064 0.056 Uiso 1 1 calc R
H34B H 0.1491 0.8070 0.3071 0.056 Uiso 1 1 calc R
C41 C 0.24955(13) 0.8642(3) 0.52048(19) 0.0391(8) Uani 1 1 d .
H41 H 0.2491 0.9413 0.5341 0.047 Uiso 1 1 calc R
C21 C 0.16682(15) 0.5152(4) 0.6070(2) 0.0468(9) Uani 1 1 d .
H21 H 0.1923 0.5539 0.6480 0.056 Uiso 1 1 calc R
C33 C 0.21899(15) 0.8400(4) 0.3404(2) 0.0511(10) Uani 1 1 d .
H33A H 0.2356 0.8313 0.3886 0.061 Uiso 1 1 calc R
H33B H 0.2404 0.8044 0.3333 0.061 Uiso 1 1 calc R
C32 C 0.20333(19) 1.0366(4) 0.3597(2) 0.0605(12) Uani 1 1 d .
H32A H 0.2338 1.0440 0.4074 0.073 Uiso 1 1 calc R
H32B H 0.1770 1.0031 0.3579 0.073 Uiso 1 1 calc R
C40 C 0.2085(2) 0.9041(5) 0.1741(3) 0.0763(15) Uani 1 1 d .
H40A H 0.1902 0.8297 0.1630 0.092 Uiso 1 1 calc R
H40B H 0.2428 0.8932 0.2168 0.092 Uiso 1 1 calc R
C37 C 0.1910(2) 1.1070(4) 0.1563(3) 0.0746(15) Uani 1 1 d .
H37A H 0.2145 1.1608 0.1944 0.090 Uiso 1 1 calc R
H37B H 0.1592 1.1484 0.1236 0.090 Uiso 1 1 calc R
C39 C 0.2081(2) 0.9379(5) 0.1185(3) 0.0744(15) Uani 1 1 d .
H39A H 0.2366 0.9038 0.1259 0.089 Uiso 1 1 calc R
H39B H 0.1773 0.9116 0.0742 0.089 Uiso 1 1 calc R
C38 C 0.2111(3) 1.0680(6) 0.1227(4) 0.092(2) Uani 1 1 d .
H38A H 0.1912 1.1028 0.0771 0.111 Uiso 1 1 calc R
H38B H 0.2457 1.0941 0.1496 0.111 Uiso 1 1 calc R

loop_
_atom_site_aniso_label
_atom_site_aniso_U_11
_atom_site_aniso_U_22
_atom_site_aniso_U_33
_atom_site_aniso_U_23
_atom_site_aniso_U_13
_atom_site_aniso_U_12
Li1 0.051(4) 0.045(3) 0.049(4) 0.001(3) 0.039(3) -0.004(3)
O5 0.085(2) 0.0509(16) 0.082(2) 0.0043(15) 0.073(2) -0.0025(15)
O2 0.0540(16) 0.0359(13) 0.0403(14) -0.0015(10) 0.0282(13) -0.0004(12)
Sn1 0.02520(12) 0.02489(11) 0.02424(11) 0.00160(7) 0.01671(9) 0.00104(8)
C23 0.0174(14) 0.0371(16) 0.0201(14) -0.0023(11) 0.0094(12) 0.0011(11)
C1 0.0176(13) 0.0284(14) 0.0259(14) -0.0010(11) 0.0119(11) -0.0004(11)
C12 0.051(2) 0.0295(15) 0.041(2) -0.0016(13) 0.0334(18) -0.0026(14)
O4 0.0461(15) 0.0402(13) 0.0557(17) -0.0024(12) 0.0381(14) -0.0052(11)
C2 0.0223(14) 0.0233(13) 0.0276(14) 0.0007(11) 0.0154(12) 0.0009(11)
C4 0.0216(14) 0.0298(14) 0.0237(14) -0.0018(11) 0.0145(12) -0.0011(11)
C24 0.0386(19) 0.0407(18) 0.0287(17) 0.0034(13) 0.0235(15) 0.0060(14)
O1 0.0452(14) 0.0356(12) 0.0360(13) -0.0002(10) 0.0281(11) -0.0059(10)
C7 0.048(2) 0.0370(17) 0.0324(18) -0.0003(13) 0.0279(16) 0.0025(15)
C28 0.0318(16) 0.0330(16) 0.0356(18) -0.0042(13) 0.0209(15) -0.0006(13)
C5 0.0307(15) 0.0226(13) 0.0288(15) 0.0018(11) 0.0208(13) 0.0016(11)
C3 0.0240(14) 0.0300(14) 0.0231(14) -0.0006(11) 0.0155(12) -0.0017(11)
C11 0.0336(16) 0.0300(15) 0.0319(16) 0.0046(12) 0.0242(14) 0.0043(12)
C35 0.044(2) 0.0374(18) 0.041(2) -0.0074(14) 0.0274(18) -0.0087(15)
C29 0.047(2) 0.0420(19) 0.044(2) 0.0084(15) 0.0308(18) 0.0070(16)
C6 0.0308(16) 0.0328(15) 0.0307(16) 0.0007(12) 0.0201(13) 0.0050(12)
C10 0.0312(16) 0.0317(15) 0.0343(17) -0.0009(12) 0.0220(14) 0.0021(13)
C15 0.044(2) 0.048(2) 0.057(3) 0.0208(18) 0.036(2) 0.0194(17)
C18 0.047(2) 0.0326(16) 0.0398(19) 0.0019(13) 0.0331(17) 0.0011(14)
C17 0.0327(16) 0.0316(15) 0.0298(16) 0.0038(12) 0.0230(14) 0.0067(12)
C26 0.045(2) 0.057(2) 0.038(2) -0.0113(17) 0.0264(18) 0.0103(18)
C13 0.087(3) 0.0305(17) 0.061(3) 0.0006(16) 0.059(3) -0.0004(19)
C9 0.0377(18) 0.0352(17) 0.048(2) -0.0009(14) 0.0332(17) 0.0011(14)
C22 0.0323(17) 0.0459(19) 0.0328(18) 0.0043(14) 0.0206(15) 0.0031(14)
C20 0.064(3) 0.060(2) 0.040(2) 0.0204(18) 0.039(2) 0.021(2)
C30 0.070(3) 0.0376(19) 0.050(2) 0.0044(16) 0.046(2) 0.0059(18)
C16 0.0372(18) 0.0377(17) 0.0391(19) 0.0092(14) 0.0260(16) 0.0061(14)
C36 0.0341(17) 0.0410(18) 0.0350(18) 0.0003(14) 0.0222(15) -0.0089(14)
C8 0.065(2) 0.0339(17) 0.050(2) -0.0044(14) 0.049(2) -0.0026(16)
C14 0.075(3) 0.035(2) 0.072(3) 0.0205(18) 0.057(3) 0.0218(19)
C25 0.042(2) 0.061(2) 0.0310(18) 0.0014(16) 0.0266(17) 0.0088(17)
C27 0.041(2) 0.0381(18) 0.042(2) -0.0144(15) 0.0233(17) -0.0025(15)
C31 0.079(3) 0.045(2) 0.043(2) -0.0088(18) 0.025(2) -0.005(2)
C19 0.065(3) 0.0408(19) 0.055(2) 0.0110(16) 0.048(2) 0.0080(18)
O3 0.0500(16) 0.0470(15) 0.0521(17) 0.0091(12) 0.0308(14) 0.0062(13)
C42 0.0272(17) 0.0430(19) 0.044(2) 0.0053(15) 0.0236(16) 0.0083(14)
C43 0.0279(16) 0.0383(17) 0.0359(18) 0.0027(14) 0.0181(14) -0.0007(14)
C34 0.051(2) 0.045(2) 0.057(3) 0.0172(17) 0.041(2) 0.0083(17)
C41 0.044(2) 0.0314(16) 0.044(2) -0.0010(13) 0.0299(17) 0.0000(14)
C21 0.043(2) 0.062(2) 0.0299(18) 0.0039(16) 0.0213(16) 0.0037(18)
C33 0.043(2) 0.045(2) 0.059(3) 0.0089(18) 0.031(2) 0.0022(17)
C32 0.069(3) 0.052(2) 0.036(2) -0.0045(17) 0.024(2) 0.004(2)
C40 0.114(5) 0.063(3) 0.097(4) -0.001(3) 0.088(4) -0.003(3)
C37 0.107(4) 0.055(3) 0.103(4) -0.004(3) 0.086(4) -0.019(3)
C39 0.072(3) 0.101(4) 0.065(3) -0.007(3) 0.052(3) 0.005(3)
C38 0.118(5) 0.103(5) 0.112(5) 0.013(4) 0.099(5) -0.010(4)

loop_
_atom_type_symbol
_atom_type_description
_atom_type_scat_dispersion_real
_atom_type_scat_dispersion_imag
_atom_type_scat_source
C C 0.0033 0.0016 'International Tables Vol C Tables 4.2.6.8 and 6.1.1.4'
H H 0.0000 0.0000 'International Tables Vol C Tables 4.2.6.8 and 6.1.1.4'
Li Li -0.0003 0.0001 'International Tables Vol C Tables 4.2.6.8 and 6.1.1.4'
O O 0.0106 0.0060 'International Tables Vol C Tables 4.2.6.8 and 6.1.1.4'
Sn Sn -0.6537 1.4246 'International Tables Vol C Tables 4.2.6.8 and 6.1.1.4'

loop_
_geom_angle_atom_site_label_1
_geom_angle_atom_site_label_2
_geom_angle_atom_site_label_3
_geom_angle
_geom_angle_site_symmetry_1
_geom_angle_site_symmetry_3
O5 Li1 O1 119.0(4) . .
O5 Li1 O3 107.2(4) . .
O1 Li1 O3 133.7(4) . .
O5 Li1 O2 115.4(3) . .
O1 Li1 O2 82.2(3) . .
O3 Li1 O2 80.4(3) . .
O5 Li1 O4 108.0(3) . .
O1 Li1 O4 82.1(2) . .
O3 Li1 O4 81.5(3) . .
O2 Li1 O4 136.2(3) . .
C37 O5 C40 108.4(4) . .
C37 O5 Li1 128.0(4) . .
C40 O5 Li1 123.5(3) . .
C31 O2 C30 114.8(4) . .
C31 O2 Li1 109.6(3) . .
C30 O2 Li1 108.5(3) . .
C1 Sn1 C4 78.93(11) . .
C1 Sn1 Sn1 104.72(7) . 2
C4 Sn1 Sn1 104.62(8) . 2
C28 C23 C24 117.3(3) . .
C28 C23 C4 119.4(3) . .
C24 C23 C4 123.2(3) . .
C2 C1 C5 124.9(3) . .
C2 C1 Sn1 112.1(2) . .
C5 C1 Sn1 121.5(2) . .
C13 C12 C11 120.5(4) . .
C35 O4 C34 113.2(3) . .
C35 O4 Li1 107.6(3) . .
C34 O4 Li1 106.4(3) . .
C1 C2 C3 118.7(3) . .
C1 C2 C11 122.5(3) . .
C3 C2 C11 118.8(3) . .
C3 C4 C23 124.4(3) . .
C3 C4 Sn1 111.8(2) . .
C23 C4 Sn1 123.8(2) . .
C25 C24 C23 120.9(3) . .
C29 O1 C36 113.6(3) . .
C29 O1 Li1 108.7(3) . .
C36 O1 Li1 107.2(3) . .
C8 C7 C6 120.8(3) . .
C27 C28 C23 121.4(3) . .
C6 C5 C10 117.1(3) . .
C6 C5 C1 120.6(3) . .
C10 C5 C1 121.9(3) . .
C4 C3 C2 118.1(3) . .
C4 C3 C17 122.8(3) . .
C2 C3 C17 119.1(3) . .
C16 C11 C12 118.2(3) . .
C16 C11 C2 121.9(3) . .
C12 C11 C2 119.8(3) . .
O4 C35 C36 110.0(3) . .
O1 C29 C30 110.5(3) . .
C7 C6 C5 121.4(3) . .
C9 C10 C5 121.2(3) . .
C14 C15 C16 120.1(4) . .
C19 C18 C17 121.4(3) . .
C22 C17 C18 117.3(3) . .
C22 C17 C3 121.0(3) . .
C18 C17 C3 121.7(3) . .
C25 C26 C27 119.0(3) . .
C14 C13 C12 120.1(4) . .
C10 C9 C8 121.0(3) . .
C21 C22 C17 121.2(3) . .
C21 C20 C19 118.9(4) . .
O2 C30 C29 106.3(3) . .
C15 C16 C11 121.3(4) . .
O1 C36 C35 106.6(3) . .
C7 C8 C9 118.6(3) . .
C15 C14 C13 119.6(3) . .
C26 C25 C24 120.7(4) . .
C26 C27 C28 120.6(3) . .
O2 C31 C32 110.1(3) . .
C18 C19 C20 120.7(4) . .
C33 O3 C32 114.5(4) . .
C33 O3 Li1 110.4(3) . .
C32 O3 Li1 110.7(3) . .
C41 C42 C43 119.4(3) . .
C41 C43 C42 119.5(3) 7_566 .
O4 C34 C33 106.9(3) . .
C43 C41 C42 121.1(3) 7_566 .
C20 C21 C22 120.4(4) . .
O3 C33 C34 109.7(3) . .
O3 C32 C31 104.5(4) . .
O5 C40 C39 105.9(4) . .
O5 C37 C38 106.1(4) . .
C38 C39 C40 103.3(4) . .
C39 C38 C37 107.0(4) . .

loop_
_geom_bond_atom_site_label_1
_geom_bond_atom_site_label_2
_geom_bond_distance
_geom_bond_site_symmetry_2
Li1 O5 1.891(7) .
Li1 O1 2.045(7) .
Li1 O3 2.051(8) .
Li1 O2 2.052(7) .
Li1 O4 2.100(7) .
O5 C37 1.404(5) .
O5 C40 1.436(6) .
O2 C31 1.423(5) .
O2 C30 1.439(5) .
Sn1 C1 2.184(3) .
Sn1 C4 2.184(3) .
Sn1 Sn1 2.9059(5) 2
C23 C28 1.399(4) .
C23 C24 1.399(5) .
C23 C4 1.480(4) .
C1 C2 1.361(4) .
C1 C5 1.479(4) .
C12 C13 1.393(5) .
C12 C11 1.395(5) .
O4 C35 1.437(5) .
O4 C34 1.467(5) .
C2 C3 1.473(4) .
C2 C11 1.496(4) .
C4 C3 1.378(4) .
C24 C25 1.397(5) .
O1 C29 1.435(4) .
O1 C36 1.438(4) .
C7 C8 1.384(5) .
C7 C6 1.388(5) .
C28 C27 1.389(5) .
C5 C6 1.403(4) .
C5 C10 1.405(4) .
C3 C17 1.494(4) .
C11 C16 1.392(5) .
C35 C36 1.495(5) .
C29 C30 1.485(5) .
C10 C9 1.384(5) .
C15 C14 1.380(6) .
C15 C16 1.383(5) .
C18 C19 1.373(5) .
C18 C17 1.402(5) .
C17 C22 1.396(5) .
C26 C25 1.381(6) .
C26 C27 1.382(6) .
C13 C14 1.391(6) .
C9 C8 1.391(5) .
C22 C21 1.391(5) .
C20 C21 1.385(6) .
C20 C19 1.388(6) .
C31 C32 1.499(6) .
O3 C33 1.415(5) .
O3 C32 1.419(5) .
C42 C41 1.390(5) .
C42 C43 1.400(5) .
C43 C41 1.372(5) 7_566
C34 C33 1.489(6) .
C41 C43 1.372(5) 7_566
C40 C39 1.471(7) .
C37 C38 1.497(8) .
C39 C38 1.449(8) .
